data_2010950
loop_
_publ_author_name
'Coles, Simon J.'
'Douheret, David'
'Hursthouse, Michael B.'
'Kilburn, Jeremy D.'
'Rossi, Sara'

_publ_section_title
;
 <i>tert</i>-Butyl 2-[2-(ethoxycarbothioylamino)-3-pyridyloxy]acetate
 and <i>tert</i>-butyl
 2-(3-thioxopyrido[2,1-<i>c</i>][1,2,4]thiadiazol-8-yloxy)acetate
;
_journal_issue 5
_journal_name_full 'Acta Crystallographica Section C'
_journal_page_first e224
_journal_page_last e226
_journal_paper_doi 10.1107/S0108270100005667
_journal_volume 56
_journal_year 2000
_chemical_formula_sum 'C14 H20 N2 O4 S'
_chemical_formula_weight 312.38
_space_group_IT_number 2
_symmetry_cell_setting triclinic
_symmetry_space_group_name_Hall '-P 1'
_symmetry_space_group_name_H-M 'P -1'
_audit_creation_method 'WinGX routine CIF_UPDATE'
_cell_angle_alpha 76.85(3)
_cell_angle_beta 81.35(3)
_cell_angle_gamma 72.12(3)
_cell_formula_units_Z 4
_cell_length_a 10.661(2)
_cell_length_b 11.852(2)
_cell_length_c 13.501(3)
_cell_measurement_reflns_used 20603
_cell_measurement_temperature 150(2)
_cell_measurement_theta_max 26.0
_cell_measurement_theta_min 1.84
_cell_volume 1575.0(6)
_computing_cell_refinement 'DENZO and COLLECT'
_computing_data_collection 'DENZO (Otwinowski & Minor, 1997) and COLLECT (Hooft, 1998)'
_computing_data_reduction 'DENZO and COLLECT'
_computing_molecular_graphics 'PLATON (Spek, 1990)'
_computing_structure_refinement 'SHELXL97 (Sheldrick, 1997)'
_computing_structure_solution 'SHELXS97 (Sheldrick, 1997)'
_diffrn_measured_fraction_theta_full .999
_diffrn_measured_fraction_theta_max .999
_diffrn_measurement_device_type KappaCCD
_diffrn_measurement_method '\f and \w'
_diffrn_radiation_source 'Nonius FR591 rotating anode'
_diffrn_radiation_type MoK\a
_diffrn_radiation_wavelength .71073
_diffrn_reflns_av_R_equivalents .0465
_diffrn_reflns_limit_h_max 13
_diffrn_reflns_limit_h_min -13
_diffrn_reflns_limit_k_max 14
_diffrn_reflns_limit_k_min -14
_diffrn_reflns_limit_l_max 16
_diffrn_reflns_limit_l_min -16
_diffrn_reflns_number 20603
_diffrn_reflns_theta_full 26
_diffrn_reflns_theta_max 26
_diffrn_reflns_theta_min 1.84
_exptl_absorpt_coefficient_mu .222
_exptl_absorpt_correction_T_max .986
_exptl_absorpt_correction_T_min .879
_exptl_absorpt_correction_type 'multi-scan (Blessing, 1995)'
_exptl_crystal_colour colourless
_exptl_crystal_density_diffrn 1.317
_exptl_crystal_density_method 'not measured'
_exptl_crystal_description block
_exptl_crystal_F_000 664
_exptl_crystal_size_max .2
_exptl_crystal_size_mid .1
_exptl_crystal_size_min .1
_refine_diff_density_max .386
_refine_diff_density_min -.394
_refine_ls_extinction_coef .0076(18)
_refine_ls_extinction_method SHELXL
_refine_ls_goodness_of_fit_ref .883
_refine_ls_hydrogen_treatment constr
_refine_ls_matrix_type full
_refine_ls_number_parameters 388
_refine_ls_number_reflns 6191
_refine_ls_number_restraints 0
_refine_ls_restrained_S_all .883
_refine_ls_R_factor_gt .039
_refine_ls_shift/su_max .001
_refine_ls_structure_factor_coef Fsqd
_refine_ls_weighting_details 'calc w = 1/[\s^2^(Fo^2^)+(0.1000P)^2^] where P = (Fo^2^+2Fc^2^)/3'
_refine_ls_weighting_scheme calc
_refine_ls_wR_factor_ref .123
_reflns_number_gt 4949
_reflns_number_total 6191
_reflns_threshold_expression I>2\s(I)
_cod_data_source_file qa0270.cif
_cod_data_source_block I
_cod_depositor_comments
;
The following automatic conversions were performed:
'_symmetry_cell_setting' value 'Triclinic' changed to 'triclinic'
according to '/home/saulius/struct/CIF-dictionaries/cif_core.dic'
dictionary named 'cif_core.dic' version 2.4.1 from 2010-06-29.

Automatic conversion script
Id: cif_fix_enum 1527 2010-12-29 10:47:43Z saulius 

The following automatic conversions were performed:

'_symmetry_cell_setting' value 'Triclinic' changed to 'triclinic'
according to /home/saulius/struct/CIF-dictionaries/cif_core.dic
dictionary named 'cif_core.dic' version 2.4.1 from 2010-06-29.

Automatic conversion script
Id: cif_fix_values 1715 2011-07-08 13:25:40Z adriana 
;
_cod_original_cell_volume 1575.1(5)
_cod_database_code 2010950
_cod_database_fobs_code 2010950

loop_
_symmetry_equiv_pos_as_xyz
'x, y, z'
'-x, -y, -z'

loop_
_atom_site_label
_atom_site_fract_x
_atom_site_fract_y
_atom_site_fract_z
_atom_site_U_iso_or_equiv
_atom_site_adp_type
_atom_site_calc_flag
_atom_site_refinement_flags
_atom_site_occupancy
_atom_site_disorder_assembly
_atom_site_disorder_group
_atom_site_type_symbol
S1A .26282(4) .26435(4) .36040(3) .02799(14) Uani d . 1 . . S
S1B .58599(4) .23713(4) .77618(3) .02847(14) Uani d . 1 . . S
O1A .32965(10) .06801(9) .50713(8) .0239(3) Uani d . 1 . . O
O1B .38328(10) .43746(9) .76875(9) .0234(3) Uani d . 1 . . O
O2A .04968(10) .34599(9) .62645(9) .0244(3) Uani d . 1 . . O
O2B .33234(10) .15085(9) 1.00742(8) .0228(3) Uani d . 1 . . O
O3A .03568(10) .38645(10) .82010(9) .0278(3) Uani d . 1 . . O
O3B .08654(11) .12373(11) 1.06446(9) .0325(3) Uani d . 1 . . O
O4A -.18703(10) .46372(10) .82076(8) .0244(3) Uani d . 1 . . O
O4B .14651(10) .02371(10) 1.22213(8) .0249(3) Uani d . 1 . . O
N1A .29680(12) .23825(11) .55713(10) .0215(3) Uani d . 1 . . N
H1A .3213 .1909 .6136 .026 Uiso calc R 1 . . H
N1B .32589(12) .26904(11) .80962(10) .0214(3) Uani d . 1 . . N
H1B .2467 .3168 .8106 .026 Uiso calc R 1 . . H
N2A .34798(13) .42435(12) .51756(10) .0252(3) Uani d . 1 . . N
N2B .35819(12) .08633(12) .75662(10) .0229(3) Uani d . 1 . . N
C1A .29712(14) .18859(13) .47771(12) .0201(3) Uani d . 1 . . C
C1B .42800(14) .31711(13) .78493(11) .0200(3) Uani d . 1 . . C
C2A .34673(16) -.00644(14) .43138(13) .0253(4) Uani d . 1 . . C
H21A .4270 -.0050 .3870 .03 Uiso calc R 1 . . H
H22A .2723 .0233 .3898 .03 Uiso calc R 1 . . H
C2B .47752(16) .50710(14) .73142(13) .0261(4) Uani d . 1 . . C
H21B .5104 .5003 .6614 .031 Uiso calc R 1 . . H
H22B .5520 .4775 .7730 .031 Uiso calc R 1 . . H
C3A .35520(17) -.13199(15) .48847(14) .0306(4) Uani d . 1 . . C
H31A .4246 -.1578 .5334 .046 Uiso calc R 1 . . H
H32A .3739 -.1854 .4410 .046 Uiso calc R 1 . . H
H33A .2725 -.1334 .5277 .046 Uiso calc R 1 . . H
C3B .40651(17) .63581(15) .73757(14) .0315(4) Uani d . 1 . . C
H31B .3327 .6638 .6967 .047 Uiso calc R 1 . . H
H32B .4659 .6847 .7127 .047 Uiso calc R 1 . . H
H33B .3753 .6416 .8073 .047 Uiso calc R 1 . . H
C4A .25820(15) .36511(14) .55357(12) .0207(3) Uani d . 1 . . C
C4B .34395(14) .14213(13) .83424(12) .0194(3) Uani d . 1 . . C
C5A .31143(16) .54335(15) .51687(13) .0257(4) Uani d . 1 . . C
H5A .3730 .5862 .4913 .031 Uiso calc R 1 . . H
C5B .37458(15) -.03340(14) .77746(13) .0248(4) Uani d . 1 . . C
H5B .3864 -.0736 .7236 .03 Uiso calc R 1 . . H
C6A .18694(16) .60499(15) .55228(13) .0260(4) Uani d . 1 . . C
H6A .1655 .6877 .5499 .031 Uiso calc R 1 . . H
C6B .37442(15) -.09857(14) .87570(13) .0254(4) Uani d . 1 . . C
H6B .3854 -.1813 .8875 .03 Uiso calc R 1 . . H
C7A .09403(16) .54294(14) .59144(12) .0244(4) Uani d . 1 . . C
H7A .0098 .5827 .6167 .029 Uiso calc R 1 . . H
C7B .35788(14) -.04091(14) .95695(13) .0229(4) Uani d . 1 . . C
H7B .3563 -.0836 1.0238 .027 Uiso calc R 1 . . H
C8A .12956(14) .42042(14) .59205(12) .0204(3) Uani d . 1 . . C
C8B .34375(14) .08233(14) .93614(12) .0205(3) Uani d . 1 . . C
C9A -.07692(14) .39695(14) .67501(12) .0233(4) Uani d . 1 . . C
H91A -.1324 .3443 .6797 .028 Uiso calc R 1 . . H
H92A -.1186 .4744 .6339 .028 Uiso calc R 1 . . H
C9B .30422(15) .09750(14) 1.11084(12) .0223(3) Uani d . 1 . . C
H91B .3131 .1475 1.1556 .027 Uiso calc R 1 . . H
H92B .3673 .0186 1.1276 .027 Uiso calc R 1 . . H
C10A -.06643(14) .41389(13) .78027(12) .0213(3) Uani d . 1 . . C
C10B .16483(15) .08458(14) 1.12756(12) .0228(3) Uani d . 1 . . C
C11A -.20658(16) .50094(17) .92125(13) .0293(4) Uani d . 1 . . C
C11B .01804(15) -.00309(16) 1.25824(14) .0288(4) Uani d . 1 . . C
C12A -.17135(19) .38823(19) 1.00402(14) .0400(5) Uani d . 1 . . C
H12A -.2242 .3365 1.0014 .06 Uiso calc R 1 . . H
H12B -.1882 .4110 1.0697 .06 Uiso calc R 1 . . H
H12C -.0794 .3460 .9932 .06 Uiso calc R 1 . . H
C12B -.00694(17) -.07926(17) 1.19122(15) .0355(4) Uani d . 1 . . C
H12D -.0327 -.0294 1.1267 .053 Uiso calc R 1 . . H
H12E -.0763 -.1142 1.2241 .053 Uiso calc R 1 . . H
H12F .0724 -.1425 1.1804 .053 Uiso calc R 1 . . H
C13A -.35321(17) .5654(2) .93023(16) .0455(5) Uani d . 1 . . C
H13A -.3743 .6296 .8721 .068 Uiso calc R 1 . . H
H13B -.3757 .5982 .9915 .068 Uiso calc R 1 . . H
H13C -.4026 .5092 .9328 .068 Uiso calc R 1 . . H
C13B -.08973(17) .11519(18) 1.26010(17) .0424(5) Uani d . 1 . . C
H13D -.0610 .1655 1.2931 .064 Uiso calc R 1 . . H
H13E -.1687 .0991 1.297 .064 Uiso calc R 1 . . H
H13F -.1077 .1558 1.1914 .064 Uiso calc R 1 . . H
C14A -.12757(17) .58830(16) .91726(15) .0337(4) Uani d . 1 . . C
H14A -.0349 .5462 .9137 .051 Uiso calc R 1 . . H
H14B -.1515 .6230 .9775 .051 Uiso calc R 1 . . H
H14C -.1461 .6513 .8580 .051 Uiso calc R 1 . . H
C14B .04239(19) -.07507(19) 1.36487(15) .0428(5) Uani d . 1 . . C
H14D .1209 -.1416 1.3622 .064 Uiso calc R 1 . . H
H14E -.0318 -.1053 1.3933 .064 Uiso calc R 1 . . H
H14F .0535 -.0240 1.4068 .064 Uiso calc R 1 . . H

loop_
_atom_site_aniso_label
_atom_site_aniso_U_11
_atom_site_aniso_U_22
_atom_site_aniso_U_33
_atom_site_aniso_U_12
_atom_site_aniso_U_13
_atom_site_aniso_U_23
S1A .0367(3) .0227(2) .0210(2) -.00307(18) -.00597(17) -.00228(17)
S1B .0206(2) .0217(2) .0384(3) -.00324(16) -.00142(17) -.00098(18)
O1A .0302(6) .0181(6) .0217(6) -.0040(4) -.0024(5) -.0044(4)
O1B .0226(5) .0165(6) .0294(6) -.0053(4) .0007(4) -.0030(4)
O2A .0248(6) .0201(6) .0276(6) -.0070(4) .0057(4) -.0075(5)
O2B .0296(6) .0203(6) .0187(6) -.0088(4) .0009(4) -.0035(4)
O3A .0211(6) .0315(7) .0283(7) -.0041(5) -.0039(5) -.0042(5)
O3B .0266(6) .0370(7) .0298(7) -.0062(5) -.0082(5) .0017(5)
O4A .0196(5) .0312(6) .0225(6) -.0048(5) -.0010(4) -.0091(5)
O4B .0222(6) .0292(6) .0228(6) -.0094(5) .0004(4) -.0023(5)
N1A .0256(7) .0179(7) .0175(7) -.0025(5) -.0021(5) -.0013(5)
N1B .0189(6) .0164(7) .0245(7) -.0024(5) -.0005(5) .0000(5)
N2A .0283(7) .0233(7) .0233(7) -.0074(6) -.0003(5) -.0043(6)
N2B .0226(7) .0239(7) .0219(7) -.0073(5) -.0014(5) -.0035(6)
C1A .0167(7) .0192(8) .0228(8) -.0034(6) .0003(6) -.0045(6)
C1B .0248(8) .0186(8) .0159(8) -.0057(6) -.0029(6) -.0017(6)
C2A .0316(9) .0235(9) .0234(9) -.0099(7) .0019(6) -.0097(7)
C2B .0287(8) .0233(9) .0288(9) -.0131(7) .0001(7) -.0035(7)
C3A .0367(9) .0222(9) .0327(10) -.0079(7) -.0004(7) -.0072(7)
C3B .0351(9) .0232(9) .0377(11) -.0112(7) -.0041(7) -.0039(7)
C4A .0244(8) .0194(8) .0172(8) -.0044(6) -.0030(6) -.0032(6)
C4B .0156(7) .0190(8) .0223(8) -.0046(6) -.0002(6) -.0027(6)
C5A .0298(9) .0253(9) .0242(9) -.0123(7) -.0001(7) -.0042(7)
C5B .0245(8) .0245(9) .0276(9) -.0084(7) -.0007(6) -.0085(7)
C6A .0349(9) .0179(8) .0250(9) -.0061(7) -.0054(7) -.0038(6)
C6B .0251(8) .0176(8) .0331(10) -.0069(6) -.0020(7) -.0032(7)
C7A .0255(8) .0231(8) .0222(9) -.0044(6) -.0003(6) -.0044(6)
C7B .0222(8) .0212(8) .0235(9) -.0066(6) -.0021(6) .0000(6)
C8A .0243(8) .0200(8) .0170(8) -.0066(6) -.0019(6) -.0031(6)
C8B .0170(7) .0212(8) .0224(8) -.0050(6) -.0002(6) -.0044(6)
C9A .0189(7) .0236(8) .0269(9) -.0059(6) .0024(6) -.0067(7)
C9B .0246(8) .0227(8) .0181(8) -.0058(6) -.0015(6) -.0026(6)
C10A .0195(8) .0178(8) .0249(9) -.0054(6) -.0001(6) -.0020(6)
C10B .0250(8) .0192(8) .0227(9) -.0039(6) -.0012(6) -.0045(6)
C11A .0244(8) .0412(10) .0214(9) -.0049(7) -.0015(6) -.0108(7)
C11B .0213(8) .0357(10) .0313(10) -.0141(7) .0034(7) -.0059(7)
C12A .0414(10) .0550(13) .0253(10) -.0216(9) -.0015(8) -.0010(9)
C12B .0337(9) .0368(11) .0400(11) -.0159(8) -.0028(8) -.0076(8)
C13A .0258(9) .0738(15) .0356(11) -.0018(9) .0016(8) -.0278(10)
C13B .0270(9) .0491(12) .0525(13) -.0097(8) .0087(8) -.0219(10)
C14A .0355(9) .0317(10) .0340(10) -.0017(8) -.0099(8) -.0124(8)
C14B .0436(11) .0595(14) .0299(11) -.0291(10) .0036(8) -.0019(9)

loop_
_atom_type_symbol
_atom_type_description
_atom_type_scat_dispersion_real
_atom_type_scat_dispersion_imag
_atom_type_scat_source
C C .0033 .0016 'International Tables Vol C Tables 4.2.6.8 and 6.1.1.4'
H H 0 0 'International Tables Vol C Tables 4.2.6.8 and 6.1.1.4'
N N .0061 .0033 'International Tables Vol C Tables 4.2.6.8 and 6.1.1.4'
O O .0106 .006 'International Tables Vol C Tables 4.2.6.8 and 6.1.1.4'
S S .1246 .1234 'International Tables Vol C Tables 4.2.6.8 and 6.1.1.4'

loop_
_geom_angle_atom_site_label_1
_geom_angle_atom_site_label_2
_geom_angle_atom_site_label_3
_geom_angle
_geom_angle_publ_flag
C1A O1A C2A 119.30(12) yes
C1B O1B C2B 118.52(12) yes
C8A O2A C9A 116.91(12) yes
C8B O2B C9B 116.49(12) yes
C10A O4A C11A 120.91(12) yes
C10B O4B C11B 120.00(12) yes
C1A N1A C4A 123.66(13) yes
C1A N1A H1A 118.2 ?
C4A N1A H1A 118.2 ?
C1B N1B C4B 122.44(12) yes
C1B N1B H1B 118.8 ?
C4B N1B H1B 118.8 ?
C4A N2A C5A 117.49(14) ?
C4B N2B C5B 118.20(14) ?
N1A C1A O1A 109.31(13) yes
N1A C1A S1A 125.37(12) yes
O1A C1A S1A 125.32(12) yes
O1B C1B N1B 109.94(12) yes
O1B C1B S1B 125.60(12) yes
N1B C1B S1B 124.46(12) yes
O1A C2A C3A 106.91(13) ?
O1A C2A H21A 110.3 ?
C3A C2A H21A 110.3 ?
O1A C2A H22A 110.3 ?
C3A C2A H22A 110.3 ?
H21A C2A H22A 108.6 ?
O1B C2B C3B 107.29(13) ?
O1B C2B H21B 110.3 ?
C3B C2B H21B 110.3 ?
O1B C2B H22B 110.3 ?
C3B C2B H22B 110.3 ?
H21B C2B H22B 108.5 ?
C2A C3A H31A 109.5 ?
C2A C3A H32A 109.5 ?
H31A C3A H32A 109.5 ?
C2A C3A H33A 109.5 ?
H31A C3A H33A 109.5 ?
H32A C3A H33A 109.5 ?
C2B C3B H31B 109.5 ?
C2B C3B H32B 109.5 ?
H31B C3B H32B 109.5 ?
C2B C3B H33B 109.5 ?
H31B C3B H33B 109.5 ?
H32B C3B H33B 109.5 ?
N2A C4A C8A 123.29(14) ?
N2A C4A N1A 118.01(13) ?
C8A C4A N1A 118.64(14) ?
N2B C4B C8B 123.06(14) ?
N2B C4B N1B 116.81(14) ?
C8B C4B N1B 120.13(15) ?
N2A C5A C6A 123.03(16) ?
N2A C5A H5A 118.5 ?
C6A C5A H5A 118.5 ?
N2B C5B C6B 122.26(16) ?
N2B C5B H5B 118.9 ?
C6B C5B H5B 118.9 ?
C5A C6A C7A 119.52(15) ?
C5A C6A H6A 120.2 ?
C7A C6A H6A 120.2 ?
C5B C6B C7B 119.89(15) ?
C5B C6B H6B 120.1 ?
C7B C6B H6B 120.1 ?
C8A C7A C6A 118.29(15) ?
C8A C7A H7A 120.9 ?
C6A C7A H7A 120.9 ?
C6B C7B C8B 118.29(15) ?
C6B C7B H7B 120.9 ?
C8B C7B H7B 120.9 ?
O2A C8A C7A 125.90(14) ?
O2A C8A C4A 115.71(13) ?
C7A C8A C4A 118.38(14) ?
O2B C8B C7B 125.28(14) ?
O2B C8B C4B 116.43(14) ?
C7B C8B C4B 118.28(15) ?
O2A C9A C10A 111.55(13) ?
O2A C9A H91A 109.3 ?
C10A C9A H91A 109.3 ?
O2A C9A H92A 109.3 ?
C10A C9A H92A 109.3 ?
H91A C9A H92A 108 ?
O2B C9B C10B 110.48(13) ?
O2B C9B H91B 109.6 ?
C10B C9B H91B 109.6 ?
O2B C9B H92B 109.6 ?
C10B C9B H92B 109.6 ?
H91B C9B H92B 108.1 ?
O3A C10A O4A 126.45(15) yes
O3A C10A C9A 124.82(14) yes
O4A C10A C9A 108.74(13) yes
O3B C10B O4B 127.06(15) yes
O3B C10B C9B 124.12(15) yes
O4B C10B C9B 108.82(13) yes
O4A C11A C14A 109.35(14) ?
O4A C11A C13A 102.61(13) ?
C14A C11A C13A 110.07(16) ?
O4A C11A C12A 108.74(15) ?
C14A C11A C12A 114.02(15) ?
C13A C11A C12A 111.42(16) ?
O4B C11B C14B 102.19(13) ?
O4B C11B C12B 109.39(14) ?
C14B C11B C12B 110.89(16) ?
O4B C11B C13B 108.80(14) ?
C14B C11B C13B 111.44(17) ?
C12B C11B C13B 113.49(15) ?
C11A C12A H12A 109.5 ?
C11A C12A H12B 109.5 ?
H12A C12A H12B 109.5 ?
C11A C12A H12C 109.5 ?
H12A C12A H12C 109.5 ?
H12B C12A H12C 109.5 ?
C11B C12B H12D 109.5 ?
C11B C12B H12E 109.5 ?
H12D C12B H12E 109.5 ?
C11B C12B H12F 109.5 ?
H12D C12B H12F 109.5 ?
H12E C12B H12F 109.5 ?
C11A C13A H13A 109.5 ?
C11A C13A H13B 109.5 ?
H13A C13A H13B 109.5 ?
C11A C13A H13C 109.5 ?
H13A C13A H13C 109.5 ?
H13B C13A H13C 109.5 ?
C11B C13B H13D 109.5 ?
C11B C13B H13E 109.5 ?
H13D C13B H13E 109.5 ?
C11B C13B H13F 109.5 ?
H13D C13B H13F 109.5 ?
H13E C13B H13F 109.5 ?
C11A C14A H14A 109.5 ?
C11A C14A H14B 109.5 ?
H14A C14A H14B 109.5 ?
C11A C14A H14C 109.5 ?
H14A C14A H14C 109.5 ?
H14B C14A H14C 109.5 ?
C11B C14B H14D 109.5 ?
C11B C14B H14E 109.5 ?
H14D C14B H14E 109.5 ?
C11B C14B H14F 109.5 ?
H14D C14B H14F 109.5 ?
H14E C14B H14F 109.5 ?

loop_
_geom_bond_atom_site_label_1
_geom_bond_atom_site_label_2
_geom_bond_site_symmetry_2
_geom_bond_distance
_geom_bond_publ_flag
S1A C1A . 1.6656(17) yes
S1B C1B . 1.6614(16) yes
O1A C1A . 1.3414(19) yes
O1A C2A . 1.454(2) yes
O1B C1B . 1.3347(19) yes
O1B C2B . 1.4535(19) yes
O2A C8A . 1.3693(19) yes
O2A C9A . 1.4247(19) yes
O2B C8B . 1.3640(19) yes
O2B C9B . 1.4242(19) yes
O3A C10A . 1.2079(19) yes
O3B C10B . 1.1975(19) yes
O4A C10A . 1.3304(19) yes
O4A C11A . 1.487(2) yes
O4B C10B . 1.335(2) yes
O4B C11B . 1.4868(19) yes
N1A C1A . 1.335(2) ?
N1A C4A . 1.423(2) ?
N1A H1A . .86 ?
N1B C1B . 1.344(2) ?
N1B C4B . 1.423(2) ?
N1B H1B . .86 ?
N2A C4A . 1.328(2) ?
N2A C5A . 1.341(2) ?
N2B C4B . 1.328(2) ?
N2B C5B . 1.343(2) ?
C2A C3A . 1.494(2) ?
C2A H21A . .97 ?
C2A H22A . .97 ?
C2B C3B . 1.496(2) ?
C2B H21B . .97 ?
C2B H22B . .97 ?
C3A H31A . .96 ?
C3A H32A . .96 ?
C3A H33A . .96 ?
C3B H31B . .96 ?
C3B H32B . .96 ?
C3B H33B . .96 ?
C4A C8A . 1.403(2) ?
C4B C8B . 1.397(2) ?
C5A C6A . 1.377(2) ?
C5A H5A . .93 ?
C5B C6B . 1.375(2) ?
C5B H5B . .93 ?
C6A C7A . 1.384(2) ?
C6A H6A . .93 ?
C6B C7B . 1.382(2) ?
C6B H6B . .93 ?
C7A C8A . 1.382(2) ?
C7A H7A . .93 ?
C7B C8B . 1.388(2) ?
C7B H7B . .93 ?
C9A C10A . 1.505(2) ?
C9A H91A . .97 ?
C9A H92A . .97 ?
C9B C10B . 1.519(2) ?
C9B H91B . .97 ?
C9B H92B . .97 ?
C11A C14A . 1.510(3) ?
C11A C13A . 1.515(2) ?
C11A C12A . 1.521(3) ?
C11B C14B . 1.512(3) ?
C11B C12B . 1.515(3) ?
C11B C13B . 1.518(3) ?
C12A H12A . .96 ?
C12A H12B . .96 ?
C12A H12C . .96 ?
C12B H12D . .96 ?
C12B H12E . .96 ?
C12B H12F . .96 ?
C13A H13A . .96 ?
C13A H13B . .96 ?
C13A H13C . .96 ?
C13B H13D . .96 ?
C13B H13E . .96 ?
C13B H13F . .96 ?
C14A H14A . .96 ?
C14A H14B . .96 ?
C14A H14C . .96 ?
C14B H14D . .96 ?
C14B H14E . .96 ?
C14B H14F . .96 ?

loop_
_geom_hbond_atom_site_label_D
_geom_hbond_atom_site_label_H
_geom_hbond_atom_site_label_A
_geom_hbond_distance_DH
_geom_hbond_distance_HA
_geom_hbond_distance_DA
_geom_hbond_angle_DHA
N1A H1A N2B .86 2.06 2.920(2) 173.3
N1B H1B O3A .86 2.14 2.9737(18) 163.2

loop_
_cod_related_entry_id
_cod_related_entry_database
_cod_related_entry_code
1 ChemSpider 24723839
